data_2230626
loop_
_publ_author_name
'Dong, Jian-Yu'
'You, Tian-Pa'

_publ_section_title
;
 [3,3'-Dihydroxy-3,3'-bis(pyridin-3-yl-\k<i>N</i>)-1,1'-(pyridine-2,6-diyl)dipropan-1-one](nitrato-\k^2^<i>O</i>,<i>O</i>')silver(I)
;
_journal_coeditor_code FF2013
_journal_issue 7
_journal_name_full 'Acta Crystallographica Section E'
_journal_page_first m905
_journal_paper_doi 10.1107/S1600536811020472
_journal_volume 67
_journal_year 2011
_chemical_formula_iupac '[Ag (N O3) (C21 H15 N3 O4)]'
_chemical_formula_moiety 'C21 H15 Ag N4 O7'
_chemical_formula_sum 'C21 H15 Ag N4 O7'
_chemical_formula_weight 543.24
_chemical_name_systematic
;
[3,3'-Dihydroxy-3,3'-bis(pyridin-3-yl-\k<i>N</i>)-1,1'-(pyridine-2,6-
diyl)dipropan-1-one](nitrato-\k^2^<i>O</i>,<i>O</i>')silver(I)
;
_space_group_IT_number 2
_symmetry_cell_setting triclinic
_symmetry_space_group_name_Hall '-P 1'
_symmetry_space_group_name_H-M 'P -1'
_atom_sites_solution_hydrogens geom
_atom_sites_solution_primary direct
_atom_sites_solution_secondary difmap
_audit_creation_method SHELXL97
_cell_angle_alpha 101.256(3)
_cell_angle_beta 101.610(3)
_cell_angle_gamma 96.454(3)
_cell_formula_units_Z 2
_cell_length_a 6.5972(14)
_cell_length_b 12.572(3)
_cell_length_c 12.731(3)
_cell_measurement_reflns_used 2396
_cell_measurement_temperature 298(2)
_cell_measurement_theta_max 25
_cell_measurement_theta_min 2.1
_cell_volume 1001.7(4)
_computing_cell_refinement 'SMART (Bruker, 2005)'
_computing_data_collection 'SMART (Bruker, 2005)'
_computing_data_reduction 'SHELXTL (Sheldrick, 2008)'
_computing_molecular_graphics 'SHELXTL (Sheldrick, 2008)'
_computing_publication_material 'SHELXTL (Sheldrick, 2008)'
_computing_structure_refinement 'SHELXTL (Sheldrick, 2008)'
_computing_structure_solution 'SHELXTL (Sheldrick, 2008)'
_diffrn_ambient_temperature 298(2)
_diffrn_measured_fraction_theta_full 0.987
_diffrn_measured_fraction_theta_max 0.987
_diffrn_measurement_device_type 'Bruker SMART 1K CCD area-detector'
_diffrn_measurement_method '\f and \w'
_diffrn_radiation_monochromator graphite
_diffrn_radiation_source 'fine-focus sealed tube'
_diffrn_radiation_type MoK\a
_diffrn_radiation_wavelength 0.71073
_diffrn_reflns_av_R_equivalents 0.0208
_diffrn_reflns_av_sigmaI/netI 0.0449
_diffrn_reflns_limit_h_max 7
_diffrn_reflns_limit_h_min -7
_diffrn_reflns_limit_k_max 12
_diffrn_reflns_limit_k_min -14
_diffrn_reflns_limit_l_max 14
_diffrn_reflns_limit_l_min -15
_diffrn_reflns_number 5286
_diffrn_reflns_theta_full 25.00
_diffrn_reflns_theta_max 25.00
_diffrn_reflns_theta_min 2.09
_exptl_absorpt_coefficient_mu 1.062
_exptl_absorpt_correction_T_max 0.8238
_exptl_absorpt_correction_T_min 0.7208
_exptl_absorpt_correction_type multi-scan
_exptl_absorpt_process_details '(SADABS; Sheldrick, 1996)'
_exptl_crystal_colour colourless
_exptl_crystal_density_diffrn 1.801
_exptl_crystal_density_method 'not measured'
_exptl_crystal_description block
_exptl_crystal_F_000 544
_exptl_crystal_size_max 0.33
_exptl_crystal_size_mid 0.27
_exptl_crystal_size_min 0.19
_refine_diff_density_max 0.489
_refine_diff_density_min -0.407
_refine_ls_extinction_method none
_refine_ls_goodness_of_fit_ref 1.055
_refine_ls_hydrogen_treatment constr
_refine_ls_matrix_type full
_refine_ls_number_parameters 298
_refine_ls_number_reflns 3478
_refine_ls_number_restraints 0
_refine_ls_restrained_S_all 1.055
_refine_ls_R_factor_all 0.0669
_refine_ls_R_factor_gt 0.0413
_refine_ls_shift/su_max 0.001
_refine_ls_shift/su_mean 0.000
_refine_ls_structure_factor_coef Fsqd
_refine_ls_weighting_details 'calc w = 1/[\s^2^(Fo^2^)+(0.0450P)^2^+0.3559P] where P=(Fo^2^+2Fc^2^)/3'
_refine_ls_weighting_scheme calc
_refine_ls_wR_factor_gt 0.0902
_refine_ls_wR_factor_ref 0.1034
_reflns_number_gt 2396
_reflns_number_total 3478
_reflns_threshold_expression I>2\s(I)
_cod_data_source_file ff2013.cif
_cod_data_source_block I
_cod_database_code 2230626
_cod_database_fobs_code 2230626

loop_
_symmetry_equiv_pos_as_xyz
'x, y, z'
'-x, -y, -z'

loop_
_atom_site_type_symbol
_atom_site_label
_atom_site_fract_x
_atom_site_fract_y
_atom_site_fract_z
_atom_site_U_iso_or_equiv
_atom_site_adp_type
_atom_site_calc_flag
_atom_site_refinement_flags
_atom_site_occupancy
_atom_site_symmetry_multiplicity
_atom_site_disorder_assembly
_atom_site_disorder_group
Ag Ag1 1.13449(6) 0.10254(4) 0.22826(3) 0.0692(2) Uani d . 1 1 . .
N N1 0.3450(5) 0.3863(3) 0.2614(3) 0.0450(9) Uani d . 1 1 . .
N N2 0.9937(5) 0.1445(3) 0.0679(3) 0.0488(9) Uani d . 1 1 . .
N N3 1.0707(5) 0.1360(3) 0.3959(3) 0.0521(10) Uani d . 1 1 . .
N N4 1.5330(6) 0.0178(3) 0.2232(3) 0.0557(10) Uani d . 1 1 . .
O O1 0.2448(5) 0.4261(3) -0.0112(2) 0.0634(9) Uani d . 1 1 . .
O O2 0.4881(5) 0.3291(3) -0.1132(2) 0.0656(10) Uani d . 1 1 . .
H H2 0.3933 0.3645 -0.1045 0.098 Uiso calc R 1 1 . .
O O3 0.3401(5) 0.3916(3) 0.5397(3) 0.0602(9) Uani d . 1 1 . .
O O4 0.6402(5) 0.2954(3) 0.6191(2) 0.0620(9) Uani d . 1 1 . .
H H4 0.5402 0.3286 0.6193 0.093 Uiso calc R 1 1 . .
O O5 1.4447(6) -0.0098(3) 0.2916(3) 0.0869(12) Uani d . 1 1 . .
O O6 1.4707(6) 0.0916(4) 0.1789(4) 0.0944(14) Uani d . 1 1 . .
O O7 1.6850(5) -0.0217(3) 0.2017(3) 0.0801(11) Uani d . 1 1 . .
C C1 0.2705(7) 0.4022(4) 0.3526(4) 0.0477(11) Uani d . 1 1 . .
C C2 0.0891(7) 0.4478(4) 0.3574(4) 0.0577(13) Uani d . 1 1 . .
H H2A 0.0374 0.4561 0.4208 0.069 Uiso calc R 1 1 . .
C C3 -0.0116(7) 0.4803(4) 0.2665(4) 0.0644(14) Uani d . 1 1 . .
H H3 -0.1324 0.5116 0.2683 0.077 Uiso calc R 1 1 . .
C C4 0.0641(7) 0.4669(4) 0.1741(4) 0.0562(12) Uani d . 1 1 . .
H H4A -0.0014 0.4903 0.1129 0.067 Uiso calc R 1 1 . .
C C5 0.2431(6) 0.4170(4) 0.1730(3) 0.0445(11) Uani d . 1 1 . .
C C6 0.3270(6) 0.3927(4) 0.0730(4) 0.0472(11) Uani d . 1 1 . .
C C7 0.4910(6) 0.3302(4) 0.0706(3) 0.0473(11) Uani d . 1 1 . .
H H7 0.5504 0.3085 0.1341 0.057 Uiso calc R 1 1 . .
C C8 0.5655(6) 0.3005(4) -0.0214(3) 0.0457(11) Uani d . 1 1 . .
C C9 0.8255(7) 0.1952(4) 0.0628(3) 0.0489(12) Uani d . 1 1 . .
H H9 0.7632 0.2034 0.1226 0.059 Uiso calc R 1 1 . .
C C10 0.7390(6) 0.2361(4) -0.0262(3) 0.0425(10) Uani d . 1 1 . .
C C11 0.8261(7) 0.2181(4) -0.1166(4) 0.0581(13) Uani d . 1 1 . .
H H11 0.7708 0.2424 -0.1792 0.070 Uiso calc R 1 1 . .
C C12 0.9963(8) 0.1633(4) -0.1130(4) 0.0618(14) Uani d . 1 1 . .
H H12 1.0570 0.1503 -0.1733 0.074 Uiso calc R 1 1 . .
C C13 1.0752(7) 0.1284(4) -0.0200(4) 0.0491(11) Uani d . 1 1 . .
H H13 1.1906 0.0920 -0.0183 0.059 Uiso calc R 1 1 . .
C C14 0.3917(7) 0.3682(4) 0.4490(4) 0.0502(11) Uani d . 1 1 . .
C C15 0.5630(7) 0.3115(4) 0.4354(4) 0.0528(12) Uani d . 1 1 . .
H H15 0.5966 0.2973 0.3670 0.063 Uiso calc R 1 1 . .
C C16 0.6790(7) 0.2776(4) 0.5204(4) 0.0489(11) Uani d . 1 1 . .
C C17 0.9098(7) 0.1867(4) 0.4105(4) 0.0514(12) Uani d . 1 1 . .
H H17 0.8256 0.2017 0.3489 0.062 Uiso calc R 1 1 . .
C C18 0.8581(7) 0.2187(4) 0.5100(3) 0.0472(11) Uani d . 1 1 . .
C C19 0.9853(8) 0.1955(5) 0.6011(4) 0.0709(16) Uani d . 1 1 . .
H H19 0.9584 0.2159 0.6706 0.085 Uiso calc R 1 1 . .
C C20 1.1518(8) 0.1418(5) 0.5870(4) 0.0694(15) Uani d . 1 1 . .
H H20 1.2377 0.1252 0.6471 0.083 Uiso calc R 1 1 . .
C C21 1.1907(7) 0.1131(4) 0.4856(4) 0.0576(13) Uani d . 1 1 . .
H H21 1.3034 0.0765 0.4774 0.069 Uiso calc R 1 1 . .

loop_
_atom_site_aniso_label
_atom_site_aniso_U_11
_atom_site_aniso_U_22
_atom_site_aniso_U_33
_atom_site_aniso_U_12
_atom_site_aniso_U_13
_atom_site_aniso_U_23
Ag1 0.0654(3) 0.1031(4) 0.0590(3) 0.0484(2) 0.02162(19) 0.0377(2)
N1 0.041(2) 0.044(2) 0.051(2) 0.0124(17) 0.0075(17) 0.0128(18)
N2 0.048(2) 0.061(3) 0.048(2) 0.0243(19) 0.0163(17) 0.0234(19)
N3 0.044(2) 0.069(3) 0.051(2) 0.018(2) 0.0092(17) 0.028(2)
N4 0.047(2) 0.065(3) 0.059(3) 0.024(2) 0.0098(19) 0.019(2)
O1 0.067(2) 0.082(3) 0.054(2) 0.0439(19) 0.0091(16) 0.0328(18)
O2 0.073(2) 0.091(3) 0.0476(19) 0.046(2) 0.0133(16) 0.0331(18)
O3 0.069(2) 0.070(2) 0.0487(19) 0.0200(18) 0.0253(16) 0.0144(17)
O4 0.065(2) 0.087(3) 0.0440(19) 0.0267(19) 0.0216(15) 0.0224(17)
O5 0.089(3) 0.103(3) 0.095(3) 0.037(2) 0.047(2) 0.044(3)
O6 0.081(3) 0.125(4) 0.122(3) 0.060(3) 0.048(2) 0.084(3)
O7 0.069(2) 0.112(3) 0.076(2) 0.058(2) 0.0250(19) 0.026(2)
C1 0.050(3) 0.047(3) 0.047(3) 0.013(2) 0.014(2) 0.008(2)
C2 0.055(3) 0.057(3) 0.062(3) 0.016(3) 0.020(2) 0.005(3)
C3 0.048(3) 0.075(4) 0.071(3) 0.031(3) 0.013(2) 0.009(3)
C4 0.044(3) 0.067(3) 0.061(3) 0.026(2) 0.011(2) 0.016(3)
C5 0.041(2) 0.045(3) 0.048(3) 0.015(2) 0.005(2) 0.014(2)
C6 0.043(2) 0.050(3) 0.052(3) 0.014(2) 0.008(2) 0.020(2)
C7 0.042(2) 0.064(3) 0.042(2) 0.021(2) 0.0058(19) 0.026(2)
C8 0.045(2) 0.053(3) 0.044(3) 0.017(2) 0.006(2) 0.022(2)
C9 0.053(3) 0.063(3) 0.047(3) 0.031(2) 0.021(2) 0.025(2)
C10 0.042(2) 0.046(3) 0.042(2) 0.011(2) 0.0092(19) 0.016(2)
C11 0.064(3) 0.078(4) 0.048(3) 0.033(3) 0.019(2) 0.031(3)
C12 0.068(3) 0.083(4) 0.051(3) 0.035(3) 0.029(2) 0.027(3)
C13 0.044(2) 0.061(3) 0.049(3) 0.019(2) 0.016(2) 0.017(2)
C14 0.051(3) 0.048(3) 0.052(3) 0.006(2) 0.013(2) 0.012(2)
C15 0.056(3) 0.069(3) 0.043(3) 0.026(3) 0.015(2) 0.021(2)
C16 0.051(3) 0.054(3) 0.044(3) 0.008(2) 0.014(2) 0.014(2)
C17 0.048(3) 0.065(3) 0.046(3) 0.013(2) 0.005(2) 0.027(2)
C18 0.046(3) 0.060(3) 0.041(3) 0.009(2) 0.009(2) 0.024(2)
C19 0.078(4) 0.104(5) 0.050(3) 0.034(3) 0.020(3) 0.045(3)
C20 0.066(3) 0.098(4) 0.056(3) 0.030(3) 0.006(3) 0.043(3)
C21 0.050(3) 0.065(3) 0.067(3) 0.019(2) 0.010(2) 0.035(3)

loop_
_atom_type_symbol
_atom_type_description
_atom_type_scat_dispersion_real
_atom_type_scat_dispersion_imag
_atom_type_scat_source
C C 0.0033 0.0016 'International Tables Vol C Tables 4.2.6.8 and 6.1.1.4'
H H 0.0000 0.0000 'International Tables Vol C Tables 4.2.6.8 and 6.1.1.4'
N N 0.0061 0.0033 'International Tables Vol C Tables 4.2.6.8 and 6.1.1.4'
Ag Ag -0.8971 1.1015 'International Tables Vol C Tables 4.2.6.8 and 6.1.1.4'
O O 0.0106 0.0060 'International Tables Vol C Tables 4.2.6.8 and 6.1.1.4'

loop_
_geom_angle_atom_site_label_1
_geom_angle_atom_site_label_2
_geom_angle_atom_site_label_3
_geom_angle_site_symmetry_1
_geom_angle_site_symmetry_3
_geom_angle
_geom_angle_publ_flag
N3 Ag1 N2 . . 134.26(12) ?
N3 Ag1 O6 . . 128.04(13) ?
N2 Ag1 O6 . . 92.00(12) ?
N3 Ag1 O5 . . 91.79(12) ?
N2 Ag1 O5 . . 133.95(12) ?
O6 Ag1 O5 . . 48.39(11) ?
C1 N1 C5 . . 118.7(3) ?
C13 N2 C9 . . 117.6(3) ?
C13 N2 Ag1 . . 124.0(3) ?
C9 N2 Ag1 . . 118.2(3) ?
C17 N3 C21 . . 117.3(4) ?
C17 N3 Ag1 . . 117.9(3) ?
C21 N3 Ag1 . . 124.7(3) ?
O5 N4 O7 . . 121.7(4) ?
O5 N4 O6 . . 118.2(4) ?
O7 N4 O6 . . 120.0(4) ?
C8 O2 H2 . . 109.5 ?
C16 O4 H4 . . 109.5 ?
N4 O5 Ag1 . . 89.7(3) ?
N4 O6 Ag1 . . 101.9(3) ?
N1 C1 C2 1 . 122.0(4) ?
N1 C1 C2 . . 122.0(4) ?
N1 C1 C14 1 . 116.5(4) ?
N1 C1 C14 . . 116.5(4) ?
C2 C1 C14 . . 121.5(4) ?
C3 C2 C1 . . 118.5(4) ?
C3 C2 H2A . . 120.8 ?
C1 C2 H2A . . 120.8 ?
C4 C3 C2 . . 120.3(4) ?
C4 C3 H3 . . 119.8 ?
C2 C3 H3 . . 119.8 ?
C3 C4 C5 . . 118.5(4) ?
C3 C4 H4A . . 120.7 ?
C5 C4 H4A . . 120.7 ?
N1 C5 C4 1 . 121.9(4) ?
N1 C5 C4 . . 121.9(4) ?
N1 C5 C6 1 . 116.3(3) ?
N1 C5 C6 . . 116.3(3) ?
C4 C5 C6 . . 121.7(4) ?
O1 C6 C7 1 . 120.8(4) ?
O1 C6 C7 . . 120.8(4) ?
O1 C6 C5 1 . 119.1(4) ?
O1 C6 C5 . . 119.1(4) ?
C7 C6 C5 . . 120.1(4) ?
C8 C7 C6 . . 122.3(4) ?
C8 C7 H7 . . 118.8 ?
C6 C7 H7 . . 118.8 ?
O2 C8 C7 . . 121.5(4) ?
O2 C8 C10 . . 114.8(4) ?
C7 C8 C10 . . 123.6(4) ?
N2 C9 C10 . . 123.8(4) ?
N2 C9 H9 . . 118.1 ?
C10 C9 H9 . . 118.1 ?
C11 C10 C9 . . 117.4(4) ?
C11 C10 C8 . . 122.0(4) ?
C9 C10 C8 . . 120.6(4) ?
C10 C11 C12 . . 119.0(4) ?
C10 C11 H11 . . 120.5 ?
C12 C11 H11 . . 120.5 ?
C13 C12 C11 . . 119.4(4) ?
C13 C12 H12 . . 120.3 ?
C11 C12 H12 . . 120.3 ?
N2 C13 C12 . . 122.6(4) ?
N2 C13 H13 . . 118.7 ?
C12 C13 H13 . . 118.7 ?
O3 C14 C15 1 . 122.6(4) ?
O3 C14 C15 . . 122.6(4) ?
O3 C14 C1 1 . 118.7(4) ?
O3 C14 C1 . . 118.7(4) ?
C15 C14 C1 . . 118.7(4) ?
C16 C15 C14 . . 121.4(4) ?
C16 C15 H15 . . 119.3 ?
C14 C15 H15 . . 119.3 ?
O4 C16 C15 . . 122.3(4) ?
O4 C16 C18 . . 114.5(4) ?
C15 C16 C18 . . 123.2(4) ?
N3 C17 C18 . . 124.7(4) ?
N3 C17 H17 . . 117.6 ?
C18 C17 H17 . . 117.6 ?
C17 C18 C19 . . 116.9(4) ?
C17 C18 C16 . . 121.7(4) ?
C19 C18 C16 . . 121.4(4) ?
C20 C19 C18 . . 119.0(5) ?
C20 C19 H19 . . 120.5 ?
C18 C19 H19 . . 120.5 ?
C21 C20 C19 . . 120.1(4) ?
C21 C20 H20 . . 120.0 ?
C19 C20 H20 . . 120.0 ?
N3 C21 C20 . . 122.0(4) ?
N3 C21 H21 . . 119.0 ?
C20 C21 H21 . . 119.0 ?

loop_
_geom_bond_atom_site_label_1
_geom_bond_atom_site_label_2
_geom_bond_site_symmetry_2
_geom_bond_distance
_geom_bond_publ_flag
Ag1 N3 . 2.228(4) ?
Ag1 N2 . 2.253(3) ?
Ag1 O6 . 2.435(4) ?
Ag1 O5 . 2.695(4) ?
N1 C1 . 1.337(5) ?
N1 C5 . 1.338(5) ?
N2 C13 . 1.326(5) ?
N2 C9 . 1.337(5) ?
N3 C17 . 1.324(5) ?
N3 C21 . 1.352(5) ?
N4 O5 . 1.223(5) ?
N4 O7 . 1.223(5) ?
N4 O6 . 1.242(5) ?
O1 C6 . 1.269(5) ?
O2 C8 . 1.312(5) ?
O2 H2 . 0.8200 ?
O3 C14 . 1.258(5) ?
O4 C16 . 1.313(5) ?
O4 H4 . 0.8200 ?
C1 N1 1 1.337(5) ?
C1 C2 . 1.391(6) ?
C1 C14 . 1.489(6) ?
C2 C3 . 1.373(7) ?
C2 H2A . 0.9300 ?
C3 C4 . 1.356(6) ?
C3 H3 . 0.9300 ?
C4 C5 . 1.399(6) ?
C4 H4A . 0.9300 ?
C5 N1 1 1.338(5) ?
C5 C6 . 1.481(6) ?
C6 O1 1 1.269(5) ?
C6 C7 . 1.408(6) ?
C7 C8 . 1.362(6) ?
C7 H7 . 0.9300 ?
C8 C10 . 1.479(6) ?
C9 C10 . 1.380(5) ?
C9 H9 . 0.9300 ?
C10 C11 . 1.379(6) ?
C11 C12 . 1.379(6) ?
C11 H11 . 0.9300 ?
C12 C13 . 1.368(6) ?
C12 H12 . 0.9300 ?
C13 H13 . 0.9300 ?
C14 O3 1 1.258(5) ?
C14 C15 . 1.424(6) ?
C15 C16 . 1.364(6) ?
C15 H15 . 0.9300 ?
C16 C18 . 1.478(6) ?
C17 C18 . 1.375(6) ?
C17 H17 . 0.9300 ?
C18 C19 . 1.390(6) ?
C19 C20 . 1.376(7) ?
C19 H19 . 0.9300 ?
C20 C21 . 1.354(7) ?
C20 H20 . 0.9300 ?
C21 H21 . 0.9300 ?

loop_
_geom_hbond_atom_site_label_D
_geom_hbond_atom_site_label_H
_geom_hbond_atom_site_label_A
_geom_hbond_site_symmetry_A
_geom_hbond_distance_DH
_geom_hbond_distance_HA
_geom_hbond_distance_DA
_geom_hbond_angle_DHA
_geom_hbond_publ_flag
C20 H20 O7 2_856 0.93 2.53 3.386(6) 153.5 yes
C12 H12 O7 2_855 0.93 2.51 3.143(5) 125.9 yes
C9 H9 O6 1_455 0.93 2.56 3.289(6) 135.6 yes
C4 H4A O1 2_565 0.93 2.33 3.205(5) 156.5 yes
O4 H4 O3 . 0.82 1.85 2.572(4) 146.9 yes
O2 H2 O1 . 0.82 1.80 2.531(4) 147.3 yes
